data_4084499
loop_
_publ_author_name
'Lips, Felicitas'
'Mansikkam\"aki, Akseli'
'Fettinger, James C.'
'Tuononen, Heikki M.'
'Power, Philip P.'

_publ_section_title
;
 Reactions of Alkenes and Alkynes with an Acyclic Silylene and Heavier
 Tetrylenes under Ambient Conditions
;
_journal_issue 21
_journal_name_full Organometallics
_journal_page_first 6253
_journal_paper_doi 10.1021/om500947x
_journal_volume 33
_journal_year 2014
_chemical_formula_moiety 'C74 H84 S2 Si'
_chemical_formula_sum 'C37 H42 S Si0.5'
_chemical_formula_weight 532.81
_chemical_name_systematic
;
 ?
;
_space_group_crystal_system orthorhombic
_space_group_IT_number 56
_space_group_name_Hall '-P 2ab 2ac'
_space_group_name_H-M_alt 'P c c n'
_symmetry_space_group_name_Hall '-P 2ab 2ac'
_symmetry_space_group_name_H-M 'P c c n'
_atom_sites_solution_hydrogens geom
_atom_sites_solution_primary direct
_atom_sites_solution_secondary difmap
_audit_creation_method SHELXL-97
_cell_angle_alpha 90.00
_cell_angle_beta 90.00
_cell_angle_gamma 90.00
_cell_formula_units_Z 8
_cell_length_a 13.7162(3)
_cell_length_b 17.6261(4)
_cell_length_c 25.3138(6)
_cell_measurement_reflns_used 9249
_cell_measurement_temperature 90(2)
_cell_measurement_theta_max 68.22
_cell_measurement_theta_min 3.06
_cell_volume 6119.9(2)
_computing_cell_refinement 'Bruker SAINT'
_computing_data_collection 'Bruker APEX2'
_computing_data_reduction 'Bruker SAINT'
_computing_molecular_graphics 'Bruker SHELXTL'
_computing_publication_material 'Bruker SHELXTL'
_computing_structure_refinement 'SHELXL-97 (Sheldrick, 2008)'
_computing_structure_solution 'SHELXS-97 (Sheldrick, 2008)'
_diffrn_ambient_temperature 90(2)
_diffrn_measured_fraction_theta_full 0.998
_diffrn_measured_fraction_theta_max 0.998
_diffrn_measurement_device_type 'Bruker APEX-II CCD'
_diffrn_measurement_method '\f and \w scans'
_diffrn_radiation_monochromator graphite
_diffrn_radiation_source 'fine-focus sealed tube'
_diffrn_radiation_type CuK\a
_diffrn_radiation_wavelength 1.54178
_diffrn_reflns_av_R_equivalents 0.0366
_diffrn_reflns_av_sigmaI/netI 0.0202
_diffrn_reflns_limit_h_max 11
_diffrn_reflns_limit_h_min -16
_diffrn_reflns_limit_k_max 21
_diffrn_reflns_limit_k_min -21
_diffrn_reflns_limit_l_max 30
_diffrn_reflns_limit_l_min -30
_diffrn_reflns_number 67748
_diffrn_reflns_theta_full 68.40
_diffrn_reflns_theta_max 68.40
_diffrn_reflns_theta_min 3.49
_exptl_absorpt_coefficient_mu 1.282
_exptl_absorpt_correction_T_max 0.7531
_exptl_absorpt_correction_T_min 0.6595
_exptl_absorpt_correction_type multi-scan
_exptl_absorpt_process_details 'SADABS 2012/1 (Sheldrick, 2012)'
_exptl_crystal_colour colourless
_exptl_crystal_density_diffrn 1.157
_exptl_crystal_density_method 'not measured'
_exptl_crystal_description block
_exptl_crystal_F_000 2296
_exptl_crystal_size_max 0.224
_exptl_crystal_size_mid 0.153
_exptl_crystal_size_min 0.143
_refine_diff_density_max 0.321
_refine_diff_density_min -0.285
_refine_diff_density_rms 0.086
_refine_ls_extinction_method none
_refine_ls_goodness_of_fit_ref 1.092
_refine_ls_hydrogen_treatment constr
_refine_ls_matrix_type full
_refine_ls_number_parameters 356
_refine_ls_number_reflns 5620
_refine_ls_number_restraints 0
_refine_ls_restrained_S_all 1.092
_refine_ls_R_factor_all 0.0359
_refine_ls_R_factor_gt 0.0315
_refine_ls_shift/su_max 0.000
_refine_ls_shift/su_mean 0.000
_refine_ls_structure_factor_coef Fsqd
_refine_ls_weighting_details 'calc w=1/[\s^2^(Fo^2^)+(0.0519P)^2^+2.4114P] where P=(Fo^2^+2Fc^2^)/3'
_refine_ls_weighting_scheme calc
_refine_ls_wR_factor_gt 0.0881
_refine_ls_wR_factor_ref 0.0955
_reflns_number_gt 5434
_reflns_number_total 5620
_reflns_threshold_expression >2\s(I)
_cod_data_source_file om500947x_si_002.cif
_cod_data_source_block fl127o3
_cod_depositor_comments
;
The following automatic conversions were performed:

'_space_group_crystal_system' value 'Orthorhombic' changed to
'orthorhombic' according to
/home/saulius/struct/COD-crude-data--automatic-downloads/rss-feeds/ACS/lib/dictionaries/cif_core.dic
dictionary named 'cif_core.dic' version 2.4.2 from
2011-04-26.

'_exptl_absorpt_correction_type' value 'Multi-scan'
changed to 'multi-scan' according to
/home/saulius/struct/COD-crude-data--automatic-downloads/rss-feeds/ACS/lib/dictionaries/cif_core.dic
dictionary named 'cif_core.dic' version 2.4.2 from 2011-04-26.

Automatic conversion script
Id: cif_fix_values 2827 2014-09-09 07:05:25Z andrius 

 Adding full bibliography for 4084498--4084500.cif.
;
_cod_original_formula_sum 'C37 H42 S Si0.50'
_cod_database_code 4084499

loop_
_symmetry_equiv_pos_as_xyz
'x, y, z'
'x+1/2, -y, -z+1/2'
'-x, y+1/2, -z+1/2'
'-x+1/2, -y+1/2, z'
'-x, -y, -z'
'-x-1/2, y, z-1/2'
'x, -y-1/2, z-1/2'
'x-1/2, y-1/2, -z'

loop_
_atom_site_label
_atom_site_type_symbol
_atom_site_fract_x
_atom_site_fract_y
_atom_site_fract_z
_atom_site_U_iso_or_equiv
_atom_site_adp_type
_atom_site_occupancy
_atom_site_symmetry_multiplicity
_atom_site_calc_flag
_atom_site_refinement_flags
S1 S 0.13236(2) 0.212797(16) 0.160720(11) 0.01861(10) Uani 1 1 d .
Si1 Si 0.2500 0.2500 0.111611(17) 0.01691(12) Uani 1 2 d S
C18 C 0.03220(11) 0.14975(10) -0.02206(6) 0.0363(3) Uani 1 1 d .
H41 H 0.0866 0.1272 -0.0025 0.054 Uiso 1 1 calc R
H1 H 0.0577 0.1848 -0.0488 0.054 Uiso 1 1 calc R
H40 H -0.0054 0.1096 -0.0394 0.054 Uiso 1 1 calc R
C16 C -0.03370(11) 0.19299(8) 0.01611(5) 0.0305(3) Uani 1 1 d .
H42 H 0.0050 0.2365 0.0304 0.037 Uiso 1 1 calc R
C12 C -0.06650(9) 0.14569(8) 0.06289(5) 0.0266(3) Uani 1 1 d .
C7 C -0.07146(9) 0.17626(7) 0.11429(5) 0.0216(3) Uani 1 1 d .
C2 C -0.04763(9) 0.25871(7) 0.12425(5) 0.0188(2) Uani 1 1 d .
C1 C 0.04114(9) 0.28302(7) 0.14668(5) 0.0172(2) Uani 1 1 d .
C6 C 0.05443(9) 0.35939(7) 0.16238(4) 0.0182(3) Uani 1 1 d .
C19 C 0.14004(9) 0.38636(7) 0.19440(5) 0.0196(3) Uani 1 1 d .
C24 C 0.21056(9) 0.43652(7) 0.17371(5) 0.0219(3) Uani 1 1 d .
C28 C 0.20606(10) 0.46940(7) 0.11811(5) 0.0244(3) Uani 1 1 d .
H28 H 0.1545 0.4415 0.0981 0.029 Uiso 1 1 calc R
C30 C 0.17667(11) 0.55353(8) 0.12076(6) 0.0318(3) Uani 1 1 d .
H2 H 0.1148 0.5584 0.1398 0.048 Uiso 1 1 calc R
H26 H 0.1691 0.5735 0.0849 0.048 Uiso 1 1 calc R
H27 H 0.2274 0.5823 0.1393 0.048 Uiso 1 1 calc R
C15 C -0.04374(11) 0.11795(10) 0.25007(6) 0.0402(4) Uani 1 1 d .
H3 H -0.0613 0.0641 0.2509 0.060 Uiso 1 1 calc R
H5 H -0.0490 0.1393 0.2857 0.060 Uiso 1 1 calc R
H4 H 0.0234 0.1234 0.2374 0.060 Uiso 1 1 calc R
C13 C -0.11291(10) 0.16017(8) 0.21290(5) 0.0264(3) Uani 1 1 d .
H6 H -0.0942 0.2150 0.2131 0.032 Uiso 1 1 calc R
C14 C -0.21792(10) 0.15393(8) 0.23331(6) 0.0293(3) Uani 1 1 d .
H9 H -0.2618 0.1811 0.2093 0.044 Uiso 1 1 calc R
H7 H -0.2221 0.1763 0.2687 0.044 Uiso 1 1 calc R
H8 H -0.2369 0.1004 0.2350 0.044 Uiso 1 1 calc R
C8 C -0.10388(9) 0.13109(8) 0.15650(5) 0.0252(3) Uani 1 1 d .
C9 C -0.12879(10) 0.05562(8) 0.14669(7) 0.0331(3) Uani 1 1 d .
H35 H -0.1497 0.0245 0.1751 0.040 Uiso 1 1 calc R
C10 C -0.12362(11) 0.02544(9) 0.09668(7) 0.0394(4) Uani 1 1 d .
H10 H -0.1411 -0.0260 0.0908 0.047 Uiso 1 1 calc R
C11 C -0.09307(11) 0.07002(9) 0.05517(6) 0.0357(3) Uani 1 1 d .
H36 H -0.0900 0.0489 0.0207 0.043 Uiso 1 1 calc R
C31 C 0.22152(9) 0.28149(7) 0.04508(5) 0.0203(3) Uani 1 1 d .
C32 C 0.17287(9) 0.33051(7) 0.00625(5) 0.0216(3) Uani 1 1 d .
C33 C 0.20911(10) 0.34195(9) -0.04475(5) 0.0305(3) Uani 1 1 d .
H15 H 0.2689 0.3191 -0.0550 0.037 Uiso 1 1 calc R
C34 C 0.15819(12) 0.38648(10) -0.08035(6) 0.0377(4) Uani 1 1 d .
H14 H 0.1841 0.3947 -0.1147 0.045 Uiso 1 1 calc R
C35 C 0.07023(11) 0.41907(9) -0.06666(6) 0.0355(3) Uani 1 1 d .
H13 H 0.0356 0.4490 -0.0916 0.043 Uiso 1 1 calc R
C36 C 0.03281(10) 0.40793(8) -0.01653(6) 0.0284(3) Uani 1 1 d .
H12 H -0.0280 0.4298 -0.0069 0.034 Uiso 1 1 calc R
C37 C 0.08450(10) 0.36476(7) 0.01960(5) 0.0225(3) Uani 1 1 d .
H11 H 0.0592 0.3583 0.0543 0.027 Uiso 1 1 calc R
C3 C -0.11945(9) 0.31299(8) 0.11422(5) 0.0220(3) Uani 1 1 d .
H16 H -0.1792 0.2976 0.0986 0.026 Uiso 1 1 calc R
C4 C -0.10534(9) 0.38877(7) 0.12659(5) 0.0225(3) Uani 1 1 d .
H17 H -0.1540 0.4252 0.1182 0.027 Uiso 1 1 calc R
C5 C -0.01975(9) 0.41114(7) 0.15133(5) 0.0206(3) Uani 1 1 d .
H18 H -0.0115 0.4628 0.1610 0.025 Uiso 1 1 calc R
C20 C 0.14374(9) 0.36513(7) 0.24847(5) 0.0218(3) Uani 1 1 d .
C25 C 0.06248(10) 0.31945(8) 0.27449(5) 0.0245(3) Uani 1 1 d .
H25 H 0.0337 0.2855 0.2469 0.029 Uiso 1 1 calc R
C27 C -0.01840(11) 0.37290(9) 0.29362(6) 0.0342(3) Uani 1 1 d .
H21 H 0.0080 0.4075 0.3204 0.051 Uiso 1 1 calc R
H20 H -0.0715 0.3430 0.3091 0.051 Uiso 1 1 calc R
H19 H -0.0433 0.4023 0.2637 0.051 Uiso 1 1 calc R
C26 C 0.09778(12) 0.26926(10) 0.31985(6) 0.0371(4) Uani 1 1 d .
H24 H 0.1511 0.2368 0.3074 0.056 Uiso 1 1 calc R
H22 H 0.0438 0.2375 0.3323 0.056 Uiso 1 1 calc R
H23 H 0.1210 0.3013 0.3489 0.056 Uiso 1 1 calc R
C21 C 0.21976(10) 0.39204(8) 0.27935(5) 0.0263(3) Uani 1 1 d .
H34 H 0.2230 0.3778 0.3155 0.032 Uiso 1 1 calc R
C22 C 0.29123(10) 0.43920(8) 0.25878(6) 0.0281(3) Uani 1 1 d .
H33 H 0.3433 0.4562 0.2805 0.034 Uiso 1 1 calc R
C23 C 0.28621(9) 0.46122(7) 0.20671(6) 0.0262(3) Uani 1 1 d .
H32 H 0.3350 0.4939 0.1928 0.031 Uiso 1 1 calc R
C29 C 0.30207(11) 0.46280(8) 0.08716(6) 0.0303(3) Uani 1 1 d .
H29 H 0.3519 0.4944 0.1040 0.046 Uiso 1 1 calc R
H30 H 0.2918 0.4800 0.0508 0.046 Uiso 1 1 calc R
H31 H 0.3237 0.4098 0.0870 0.046 Uiso 1 1 calc R
C17 C -0.11957(13) 0.22632(11) -0.01403(7) 0.0466(4) Uani 1 1 d .
H38 H -0.1610 0.1852 -0.0272 0.070 Uiso 1 1 calc R
H37 H -0.0954 0.2563 -0.0439 0.070 Uiso 1 1 calc R
H39 H -0.1576 0.2590 0.0096 0.070 Uiso 1 1 calc R

loop_
_atom_site_aniso_label
_atom_site_aniso_U_11
_atom_site_aniso_U_22
_atom_site_aniso_U_33
_atom_site_aniso_U_23
_atom_site_aniso_U_13
_atom_site_aniso_U_12
S1 0.01613(17) 0.01998(16) 0.01972(17) 0.00318(10) 0.00130(10) 0.00204(11)
Si1 0.0148(2) 0.0200(2) 0.0159(2) 0.000 0.000 0.00133(17)
C18 0.0308(8) 0.0507(9) 0.0273(7) -0.0034(7) 0.0031(6) -0.0017(7)
C16 0.0318(7) 0.0343(7) 0.0253(7) -0.0053(6) 0.0027(6) -0.0073(6)
C12 0.0189(6) 0.0297(7) 0.0311(7) -0.0045(5) 0.0025(5) -0.0041(5)
C7 0.0145(6) 0.0220(6) 0.0283(6) -0.0001(5) -0.0002(5) -0.0004(5)
C2 0.0174(6) 0.0220(6) 0.0169(5) 0.0019(5) 0.0025(5) -0.0013(5)
C1 0.0162(6) 0.0206(6) 0.0148(5) 0.0029(4) 0.0024(4) 0.0020(4)
C6 0.0181(6) 0.0221(6) 0.0145(5) 0.0018(4) 0.0026(4) -0.0004(5)
C19 0.0184(6) 0.0196(6) 0.0208(6) -0.0036(5) 0.0005(5) 0.0033(5)
C24 0.0209(6) 0.0205(6) 0.0244(6) -0.0053(5) 0.0024(5) 0.0020(5)
C28 0.0249(6) 0.0237(6) 0.0245(6) -0.0019(5) 0.0034(5) -0.0042(5)
C30 0.0345(8) 0.0283(7) 0.0327(7) 0.0016(6) 0.0032(6) 0.0027(6)
C15 0.0274(7) 0.0551(10) 0.0382(8) 0.0197(7) 0.0023(6) 0.0026(7)
C13 0.0241(7) 0.0264(7) 0.0286(7) 0.0077(5) 0.0017(5) -0.0033(5)
C14 0.0262(7) 0.0282(7) 0.0335(7) 0.0022(6) 0.0043(6) -0.0007(5)
C8 0.0179(6) 0.0239(6) 0.0337(7) 0.0030(5) 0.0026(5) 0.0002(5)
C9 0.0287(7) 0.0236(7) 0.0471(9) 0.0035(6) 0.0107(6) -0.0029(6)
C10 0.0347(8) 0.0241(7) 0.0594(10) -0.0088(7) 0.0149(7) -0.0085(6)
C11 0.0308(8) 0.0339(8) 0.0424(8) -0.0134(6) 0.0094(6) -0.0082(6)
C31 0.0172(6) 0.0246(6) 0.0191(6) -0.0004(5) 0.0003(5) -0.0023(5)
C32 0.0217(6) 0.0230(6) 0.0201(6) 0.0013(5) -0.0022(5) -0.0029(5)
C33 0.0235(7) 0.0427(8) 0.0253(7) 0.0059(6) 0.0028(5) 0.0009(6)
C34 0.0350(8) 0.0550(10) 0.0231(7) 0.0145(7) 0.0042(6) 0.0005(7)
C35 0.0338(8) 0.0407(8) 0.0319(7) 0.0159(6) -0.0049(6) 0.0022(7)
C36 0.0262(7) 0.0277(7) 0.0314(7) 0.0050(6) -0.0015(6) 0.0039(5)
C37 0.0256(6) 0.0210(6) 0.0209(6) 0.0006(5) -0.0003(5) -0.0003(5)
C3 0.0160(6) 0.0276(6) 0.0223(6) 0.0019(5) -0.0007(5) -0.0006(5)
C4 0.0197(6) 0.0242(6) 0.0235(6) 0.0032(5) 0.0015(5) 0.0056(5)
C5 0.0227(6) 0.0195(6) 0.0198(6) 0.0007(5) 0.0028(5) 0.0013(5)
C20 0.0220(6) 0.0226(6) 0.0210(6) -0.0035(5) 0.0004(5) 0.0056(5)
C25 0.0269(7) 0.0287(7) 0.0179(6) 0.0003(5) 0.0003(5) 0.0019(5)
C27 0.0275(7) 0.0399(8) 0.0353(8) 0.0009(6) 0.0078(6) 0.0041(6)
C26 0.0389(9) 0.0454(9) 0.0270(7) 0.0107(6) 0.0017(6) 0.0057(7)
C21 0.0270(7) 0.0302(7) 0.0218(6) -0.0065(5) -0.0038(5) 0.0074(5)
C22 0.0228(6) 0.0301(7) 0.0314(7) -0.0122(6) -0.0055(5) 0.0034(5)
C23 0.0205(6) 0.0247(6) 0.0335(7) -0.0090(5) 0.0014(5) -0.0008(5)
C29 0.0322(7) 0.0260(7) 0.0329(7) 0.0000(6) 0.0108(6) -0.0033(6)
C17 0.0449(10) 0.0556(10) 0.0394(9) 0.0035(8) 0.0034(7) 0.0095(8)

loop_
_atom_type_symbol
_atom_type_description
_atom_type_scat_dispersion_real
_atom_type_scat_dispersion_imag
_atom_type_scat_source
C C 0.0181 0.0091 'International Tables Vol C Tables 4.2.6.8 and 6.1.1.4'
H H 0.0000 0.0000 'International Tables Vol C Tables 4.2.6.8 and 6.1.1.4'
Si Si 0.2541 0.3302 'International Tables Vol C Tables 4.2.6.8 and 6.1.1.4'
S S 0.3331 0.5567 'International Tables Vol C Tables 4.2.6.8 and 6.1.1.4'

loop_
_geom_angle_atom_site_label_1
_geom_angle_atom_site_label_2
_geom_angle_atom_site_label_3
_geom_angle
_geom_angle_site_symmetry_1
_geom_angle_site_symmetry_3
C1 S1 Si1 101.49(4) . .
C31 Si1 C31 43.90(8) 4 .
C31 Si1 S1 127.40(4) 4 .
C31 Si1 S1 118.05(4) . .
C31 Si1 S1 118.05(4) 4 4
C31 Si1 S1 127.40(4) . 4
S1 Si1 S1 108.97(2) . 4
C16 C18 H41 109.5 . .
C16 C18 H1 109.5 . .
H41 C18 H1 109.5 . .
C16 C18 H40 109.5 . .
H41 C18 H40 109.5 . .
H1 C18 H40 109.5 . .
C12 C16 C17 111.98(13) . .
C12 C16 C18 113.28(13) . .
C17 C16 C18 109.50(12) . .
C12 C16 H42 107.3 . .
C17 C16 H42 107.3 . .
C18 C16 H42 107.3 . .
C11 C12 C7 118.79(13) . .
C11 C12 C16 119.56(13) . .
C7 C12 C16 121.66(12) . .
C8 C7 C12 120.04(12) . .
C8 C7 C2 119.13(11) . .
C12 C7 C2 120.74(11) . .
C3 C2 C1 118.30(11) . .
C3 C2 C7 118.43(11) . .
C1 C2 C7 123.12(11) . .
C2 C1 C6 120.88(11) . .
C2 C1 S1 118.15(9) . .
C6 C1 S1 120.69(9) . .
C5 C6 C1 118.16(11) . .
C5 C6 C19 118.09(11) . .
C1 C6 C19 123.53(11) . .
C24 C19 C20 119.88(11) . .
C24 C19 C6 122.22(11) . .
C20 C19 C6 117.66(11) . .
C23 C24 C19 118.75(12) . .
C23 C24 C28 117.55(12) . .
C19 C24 C28 123.60(11) . .
C24 C28 C29 114.05(11) . .
C24 C28 C30 109.71(11) . .
C29 C28 C30 108.65(11) . .
C24 C28 H28 108.1 . .
C29 C28 H28 108.1 . .
C30 C28 H28 108.1 . .
C28 C30 H2 109.5 . .
C28 C30 H26 109.5 . .
H2 C30 H26 109.5 . .
C28 C30 H27 109.5 . .
H2 C30 H27 109.5 . .
H26 C30 H27 109.5 . .
C13 C15 H3 109.5 . .
C13 C15 H5 109.5 . .
H3 C15 H5 109.5 . .
C13 C15 H4 109.5 . .
H3 C15 H4 109.5 . .
H5 C15 H4 109.5 . .
C8 C13 C15 111.27(12) . .
C8 C13 C14 111.60(11) . .
C15 C13 C14 109.90(11) . .
C8 C13 H6 108.0 . .
C15 C13 H6 108.0 . .
C14 C13 H6 108.0 . .
C13 C14 H9 109.5 . .
C13 C14 H7 109.5 . .
H9 C14 H7 109.5 . .
C13 C14 H8 109.5 . .
H9 C14 H8 109.5 . .
H7 C14 H8 109.5 . .
C9 C8 C7 118.85(13) . .
C9 C8 C13 117.89(12) . .
C7 C8 C13 123.26(12) . .
C10 C9 C8 121.32(14) . .
C10 C9 H35 119.3 . .
C8 C9 H35 119.3 . .
C9 C10 C11 119.84(14) . .
C9 C10 H10 120.1 . .
C11 C10 H10 120.1 . .
C10 C11 C12 121.16(14) . .
C10 C11 H36 119.4 . .
C12 C11 H36 119.4 . .
C31 C31 C32 137.94(7) 4 .
C31 C31 Si1 68.05(4) 4 .
C32 C31 Si1 153.91(10) . .
C37 C32 C33 118.03(12) . .
C37 C32 C31 119.14(11) . .
C33 C32 C31 122.77(12) . .
C34 C33 C32 120.24(13) . .
C34 C33 H15 119.9 . .
C32 C33 H15 119.9 . .
C35 C34 C33 120.90(13) . .
C35 C34 H14 119.5 . .
C33 C34 H14 119.5 . .
C34 C35 C36 119.70(13) . .
C34 C35 H13 120.1 . .
C36 C35 H13 120.1 . .
C35 C36 C37 119.61(13) . .
C35 C36 H12 120.2 . .
C37 C36 H12 120.2 . .
C36 C37 C32 121.50(12) . .
C36 C37 H11 119.3 . .
C32 C37 H11 119.3 . .
C4 C3 C2 121.39(12) . .
C4 C3 H16 119.3 . .
C2 C3 H16 119.3 . .
C3 C4 C5 119.61(12) . .
C3 C4 H17 120.2 . .
C5 C4 H17 120.2 . .
C4 C5 C6 121.45(12) . .
C4 C5 H18 119.3 . .
C6 C5 H18 119.3 . .
C21 C20 C19 118.70(12) . .
C21 C20 C25 119.12(12) . .
C19 C20 C25 121.98(11) . .
C20 C25 C26 113.50(12) . .
C20 C25 C27 109.93(11) . .
C26 C25 C27 110.34(11) . .
C20 C25 H25 107.6 . .
C26 C25 H25 107.6 . .
C27 C25 H25 107.6 . .
C25 C27 H21 109.5 . .
C25 C27 H20 109.5 . .
H21 C27 H20 109.5 . .
C25 C27 H19 109.5 . .
H21 C27 H19 109.5 . .
H20 C27 H19 109.5 . .
C25 C26 H24 109.5 . .
C25 C26 H22 109.5 . .
H24 C26 H22 109.5 . .
C25 C26 H23 109.5 . .
H24 C26 H23 109.5 . .
H22 C26 H23 109.5 . .
C22 C21 C20 121.65(13) . .
C22 C21 H34 119.2 . .
C20 C21 H34 119.2 . .
C23 C22 C21 119.57(12) . .
C23 C22 H33 120.2 . .
C21 C22 H33 120.2 . .
C22 C23 C24 121.37(13) . .
C22 C23 H32 119.3 . .
C24 C23 H32 119.3 . .
C28 C29 H29 109.5 . .
C28 C29 H30 109.5 . .
H29 C29 H30 109.5 . .
C28 C29 H31 109.5 . .
H29 C29 H31 109.5 . .
H30 C29 H31 109.5 . .
C16 C17 H38 109.5 . .
C16 C17 H37 109.5 . .
H38 C17 H37 109.5 . .
C16 C17 H39 109.5 . .
H38 C17 H39 109.5 . .
H37 C17 H39 109.5 . .

loop_
_geom_bond_atom_site_label_1
_geom_bond_atom_site_label_2
_geom_bond_distance
_geom_bond_site_symmetry_2
S1 C1 1.7955(12) .
S1 Si1 2.1398(4) .
Si1 C31 1.8158(13) 4
Si1 C31 1.8158(13) .
Si1 S1 2.1398(4) 4
C18 C16 1.527(2) .
C18 H41 0.9800 .
C18 H1 0.9800 .
C18 H40 0.9800 .
C16 C12 1.516(2) .
C16 C17 1.521(2) .
C16 H42 1.0000 .
C12 C11 1.396(2) .
C12 C7 1.4100(19) .
C7 C8 1.4047(19) .
C7 C2 1.5108(17) .
C2 C3 1.3964(18) .
C2 C1 1.4103(17) .
C1 C6 1.4152(17) .
C6 C5 1.3947(18) .
C6 C19 1.5039(17) .
C19 C24 1.4112(18) .
C19 C20 1.4199(18) .
C24 C23 1.4015(18) .
C24 C28 1.5233(18) .
C28 C29 1.5368(18) .
C28 C30 1.5380(19) .
C28 H28 1.0000 .
C30 H2 0.9800 .
C30 H26 0.9800 .
C30 H27 0.9800 .
C15 C13 1.529(2) .
C15 H3 0.9800 .
C15 H5 0.9800 .
C15 H4 0.9800 .
C13 C8 1.5220(19) .
C13 C14 1.5342(18) .
C13 H6 1.0000 .
C14 H9 0.9800 .
C14 H7 0.9800 .
C14 H8 0.9800 .
C8 C9 1.396(2) .
C9 C10 1.375(2) .
C9 H35 0.9500 .
C10 C11 1.377(2) .
C10 H10 0.9500 .
C11 H36 0.9500 .
C31 C31 1.357(3) 4
C31 C32 1.4690(17) .
C32 C37 1.3957(18) .
C32 C33 1.3980(18) .
C33 C34 1.384(2) .
C33 H15 0.9500 .
C34 C35 1.380(2) .
C34 H14 0.9500 .
C35 C36 1.383(2) .
C35 H13 0.9500 .
C36 C37 1.3847(18) .
C36 H12 0.9500 .
C37 H11 0.9500 .
C3 C4 1.3855(19) .
C3 H16 0.9500 .
C4 C5 1.3879(18) .
C4 H17 0.9500 .
C5 H18 0.9500 .
C20 C21 1.3869(19) .
C20 C25 1.5246(18) .
C25 C26 1.5281(19) .
C25 C27 1.5338(19) .
C25 H25 1.0000 .
C27 H21 0.9800 .
C27 H20 0.9800 .
C27 H19 0.9800 .
C26 H24 0.9800 .
C26 H22 0.9800 .
C26 H23 0.9800 .
C21 C22 1.387(2) .
C21 H34 0.9500 .
C22 C23 1.376(2) .
C22 H33 0.9500 .
C23 H32 0.9500 .
C29 H29 0.9800 .
C29 H30 0.9800 .
C29 H31 0.9800 .
C17 H38 0.9800 .
C17 H37 0.9800 .
C17 H39 0.9800 .

loop_
_geom_torsion_atom_site_label_1
_geom_torsion_atom_site_label_2
_geom_torsion_atom_site_label_3
_geom_torsion_atom_site_label_4
_geom_torsion
_geom_torsion_site_symmetry_1
_geom_torsion_site_symmetry_4
C1 S1 Si1 C31 -94.13(7) . 4
C1 S1 Si1 C31 -42.47(6) . .
C1 S1 Si1 S1 113.15(4) . 4
C17 C16 C12 C11 83.74(17) . .
C18 C16 C12 C11 -40.70(18) . .
C17 C16 C12 C7 -95.92(16) . .
C18 C16 C12 C7 139.64(13) . .
C11 C12 C7 C8 -0.82(19) . .
C16 C12 C7 C8 178.84(12) . .
C11 C12 C7 C2 -177.36(12) . .
C16 C12 C7 C2 2.31(19) . .
C8 C7 C2 C3 -95.34(14) . .
C12 C7 C2 C3 81.23(15) . .
C8 C7 C2 C1 80.03(16) . .
C12 C7 C2 C1 -103.40(15) . .
C3 C2 C1 C6 4.75(17) . .
C7 C2 C1 C6 -170.62(11) . .
C3 C2 C1 S1 178.78(9) . .
C7 C2 C1 S1 3.41(16) . .
Si1 S1 C1 C2 118.80(9) . .
Si1 S1 C1 C6 -67.16(10) . .
C2 C1 C6 C5 -4.86(17) . .
S1 C1 C6 C5 -178.74(9) . .
C2 C1 C6 C19 169.63(11) . .
S1 C1 C6 C19 -4.25(16) . .
C5 C6 C19 C24 -71.62(15) . .
C1 C6 C19 C24 113.88(14) . .
C5 C6 C19 C20 102.80(13) . .
C1 C6 C19 C20 -71.70(15) . .
C20 C19 C24 C23 3.35(17) . .
C6 C19 C24 C23 177.65(11) . .
C20 C19 C24 C28 -172.90(11) . .
C6 C19 C24 C28 1.40(18) . .
C23 C24 C28 C29 52.26(15) . .
C19 C24 C28 C29 -131.45(13) . .
C23 C24 C28 C30 -69.87(15) . .
C19 C24 C28 C30 106.42(14) . .
C12 C7 C8 C9 1.36(19) . .
C2 C7 C8 C9 177.95(12) . .
C12 C7 C8 C13 -178.97(12) . .
C2 C7 C8 C13 -2.37(19) . .
C15 C13 C8 C9 63.13(16) . .
C14 C13 C8 C9 -60.03(16) . .
C15 C13 C8 C7 -116.55(14) . .
C14 C13 C8 C7 120.29(14) . .
C7 C8 C9 C10 -1.0(2) . .
C13 C8 C9 C10 179.26(14) . .
C8 C9 C10 C11 0.2(2) . .
C9 C10 C11 C12 0.4(2) . .
C7 C12 C11 C10 -0.1(2) . .
C16 C12 C11 C10 -179.72(14) . .
S1 Si1 C31 C31 -116.03(9) . 4
S1 Si1 C31 C31 93.40(10) 4 4
C31 Si1 C31 C32 175.7(3) 4 .
S1 Si1 C31 C32 59.7(2) . .
S1 Si1 C31 C32 -90.9(2) 4 .
C31 C31 C32 C37 147.2(2) 4 .
Si1 C31 C32 C37 -26.8(3) . .
C31 C31 C32 C33 -29.9(3) 4 .
Si1 C31 C32 C33 156.09(18) . .
C37 C32 C33 C34 0.4(2) . .
C31 C32 C33 C34 177.52(14) . .
C32 C33 C34 C35 -1.3(2) . .
C33 C34 C35 C36 0.8(3) . .
C34 C35 C36 C37 0.6(2) . .
C35 C36 C37 C32 -1.5(2) . .
C33 C32 C37 C36 1.02(19) . .
C31 C32 C37 C36 -176.23(12) . .
C1 C2 C3 C4 -1.01(18) . .
C7 C2 C3 C4 174.58(12) . .
C2 C3 C4 C5 -2.54(19) . .
C3 C4 C5 C6 2.42(19) . .
C1 C6 C5 C4 1.24(17) . .
C19 C6 C5 C4 -173.55(11) . .
C24 C19 C20 C21 -2.68(18) . .
C6 C19 C20 C21 -177.24(11) . .
C24 C19 C20 C25 172.03(11) . .
C6 C19 C20 C25 -2.52(17) . .
C21 C20 C25 C26 -34.81(17) . .
C19 C20 C25 C26 150.49(12) . .
C21 C20 C25 C27 89.29(14) . .
C19 C20 C25 C27 -85.40(15) . .
C19 C20 C21 C22 0.41(19) . .
C25 C20 C21 C22 -174.46(12) . .
C20 C21 C22 C23 1.2(2) . .
C21 C22 C23 C24 -0.48(19) . .
C19 C24 C23 C22 -1.78(19) . .
C28 C24 C23 C22 174.69(12) . .
